data_4069909
loop_
_publ_author_name
'Tsoureas, Nikolaos'
'Bevis, Thomas'
'Butts, Craig P.'
'Hamilton, Alex'
'Owen, Gareth R.'

_publ_section_title
;
 Further Exploring the &#x201C;Sting of the Scorpion&#x201D;: Hydride
 Migration and Subsequent Rearrangement of Norbornadiene to Nortricyclyl
 on Rhodium(I)
;
_journal_issue 17
_journal_name_full Organometallics
_journal_page_first 5222
_journal_paper_doi 10.1021/om900499v
_journal_volume 28
_journal_year 2009
_chemical_formula_moiety 'C28 H24 B N6 Rh'
_chemical_formula_sum 'C28 H24 B N6 Rh'
_chemical_formula_weight 558.25
_chemical_name_systematic
; 
 ? 
;
_space_group_IT_number 14
_symmetry_cell_setting monoclinic
_symmetry_space_group_name_Hall '-P 2ybc'
_symmetry_space_group_name_H-M 'P 1 21/c 1'
_atom_sites_solution_hydrogens geom
_atom_sites_solution_primary direct
_atom_sites_solution_secondary difmap
_audit_creation_method SHELXL-97
_cell_angle_alpha 90.00
_cell_angle_beta 96.525(4)
_cell_angle_gamma 90.00
_cell_formula_units_Z 8
_cell_length_a 10.3774(6)
_cell_length_b 16.0240(10)
_cell_length_c 28.8861(17)
_cell_measurement_reflns_used 5455
_cell_measurement_temperature 100(2)
_cell_measurement_theta_max 24.87
_cell_measurement_theta_min 2.84
_cell_volume 4772.3(5)
_computing_cell_refinement 'Apex II (Bruker-AXS, 2007)'
_computing_data_collection 'Apex II (Bruker-AXS, 2007)'
_computing_data_reduction
; 
 SAINT v7.34A (Bruker-AXS, 2007) & XPREP v2005/4 (Bruker-AXS, 2005) 
;
_computing_molecular_graphics 'Bruker SHELXTL'
_computing_publication_material 'Bruker SHELXTL'
_computing_structure_refinement 'SHELXL-97 (Sheldrick, 1997)'
_computing_structure_solution 'SHELXS-97 (Sheldrick, 1990)'
_diffrn_ambient_temperature 100(2)
_diffrn_measured_fraction_theta_full 0.997
_diffrn_measured_fraction_theta_max 0.997
_diffrn_measurement_device_type 'CCD area detector'
_diffrn_measurement_method 'phi and omega scans'
_diffrn_radiation_monochromator graphite
_diffrn_radiation_source 'fine-focus sealed tube'
_diffrn_radiation_type MoK\a
_diffrn_radiation_wavelength 0.71073
_diffrn_reflns_av_R_equivalents 0.1035
_diffrn_reflns_av_sigmaI/netI 0.0958
_diffrn_reflns_limit_h_max 11
_diffrn_reflns_limit_h_min -13
_diffrn_reflns_limit_k_max 20
_diffrn_reflns_limit_k_min -20
_diffrn_reflns_limit_l_max 37
_diffrn_reflns_limit_l_min -37
_diffrn_reflns_number 49783
_diffrn_reflns_theta_full 27.49
_diffrn_reflns_theta_max 27.49
_diffrn_reflns_theta_min 2.54
_exptl_absorpt_coefficient_mu 0.746
_exptl_absorpt_correction_T_max 0.7456
_exptl_absorpt_correction_T_min 0.5627
_exptl_absorpt_correction_type multi-scan
_exptl_absorpt_process_details 'sadabs - bruker 2008'
_exptl_crystal_colour colourless
_exptl_crystal_density_diffrn 1.554
_exptl_crystal_density_meas x
_exptl_crystal_density_method 'not measured'
_exptl_crystal_description block
_exptl_crystal_F_000 2272
_exptl_crystal_size_max 0.09
_exptl_crystal_size_mid 0.06
_exptl_crystal_size_min 0.05
_refine_diff_density_max 0.674
_refine_diff_density_min -0.793
_refine_diff_density_rms 0.103
_refine_ls_extinction_method none
_refine_ls_goodness_of_fit_ref 0.998
_refine_ls_hydrogen_treatment constr
_refine_ls_matrix_type full
_refine_ls_number_parameters 771
_refine_ls_number_reflns 10929
_refine_ls_number_restraints 568
_refine_ls_restrained_S_all 0.974
_refine_ls_R_factor_all 0.1014
_refine_ls_R_factor_gt 0.0451
_refine_ls_shift/su_max 0.002
_refine_ls_shift/su_mean 0.000
_refine_ls_structure_factor_coef Fsqd
_refine_ls_weighting_details 'calc w=1/[\s^2^(Fo^2^)+(0.0317P)^2^+0.0338P] where P=(Fo^2^+2Fc^2^)/3'
_refine_ls_weighting_scheme calc
_refine_ls_wR_factor_gt 0.0754
_refine_ls_wR_factor_ref 0.0903
_reflns_number_gt 6761
_reflns_number_total 10929
_reflns_threshold_expression >2sigma(I)
_cod_data_source_file om900499v_si_002.cif
_cod_data_source_block nt_rhnbdtai_2_0m_Strcture_11
_cod_original_sg_symbol_H-M P2(1)/c
_cod_database_code 4069909

loop_
_symmetry_equiv_pos_as_xyz
'x, y, z'
'-x, y+1/2, -z+1/2'
'-x, -y, -z'
'x, -y-1/2, z-1/2'

loop_
_atom_site_label
_atom_site_type_symbol
_atom_site_fract_x
_atom_site_fract_y
_atom_site_fract_z
_atom_site_U_iso_or_equiv
_atom_site_adp_type
_atom_site_occupancy
_atom_site_symmetry_multiplicity
_atom_site_calc_flag
_atom_site_refinement_flags
_atom_site_disorder_assembly
_atom_site_disorder_group
Rh1 Rh 0.17541(3) 0.480948(18) 0.238603(10) 0.02303(8) Uani 1 1 d . . .
B1 B -0.0093(4) 0.5168(3) 0.21195(14) 0.0242(10) Uani 1 1 d . A .
N1 N 0.1064(3) 0.36525(18) 0.21648(10) 0.0235(7) Uani 1 1 d . A .
N2 N -0.0567(3) 0.44991(19) 0.17668(10) 0.0232(7) Uani 1 1 d . . .
N3 N 0.0939(3) 0.47464(18) 0.30504(10) 0.0260(7) Uani 1 1 d . A .
N4 N -0.0917(3) 0.51067(18) 0.25430(10) 0.0232(7) Uani 1 1 d . . .
N5 N 0.2052(3) 0.60746(19) 0.24556(10) 0.0268(7) Uani 1 1 d . A .
N6 N 0.0049(3) 0.60730(18) 0.19698(10) 0.0233(7) Uani 1 1 d . . .
C1 C 0.1495(4) 0.2866(2) 0.22227(12) 0.0288(9) Uani 1 1 d . . .
H1 H 0.2268 0.2765 0.2424 0.035 Uiso 1 1 calc R A .
C2 C 0.0843(4) 0.2184(2) 0.19951(13) 0.0334(10) Uani 1 1 d . A .
H2 H 0.1181 0.1637 0.2049 0.040 Uiso 1 1 calc R . .
C3 C -0.0267(4) 0.2294(3) 0.16988(13) 0.0355(11) Uani 1 1 d . . .
H3 H -0.0700 0.1829 0.1547 0.043 Uiso 1 1 calc R A .
C4 C -0.0014(4) 0.3736(2) 0.18646(12) 0.0236(8) Uani 1 1 d . A .
C5 C -0.0750(4) 0.3097(2) 0.16238(12) 0.0259(9) Uani 1 1 d . A .
C6 C -0.1813(4) 0.3517(3) 0.13652(13) 0.0319(10) Uani 1 1 d . . .
H6 H -0.2486 0.3265 0.1162 0.038 Uiso 1 1 calc R A .
C7 C -0.1683(4) 0.4342(3) 0.14635(13) 0.0303(9) Uani 1 1 d . A .
H7 H -0.2276 0.4759 0.1341 0.036 Uiso 1 1 calc R . .
C8 C 0.1372(4) 0.4585(2) 0.34957(13) 0.0303(9) Uani 1 1 d . . .
H8 H 0.2277 0.4502 0.3575 0.036 Uiso 1 1 calc R A .
C9 C 0.0567(4) 0.4533(3) 0.38477(14) 0.0400(11) Uani 1 1 d . A .
H9 H 0.0930 0.4406 0.4157 0.048 Uiso 1 1 calc R . .
C10 C -0.0741(4) 0.4662(3) 0.37554(14) 0.0396(11) Uani 1 1 d . . .
H10 H -0.1293 0.4614 0.3995 0.048 Uiso 1 1 calc R A .
C11 C -0.0336(4) 0.4897(2) 0.29731(12) 0.0246(9) Uani 1 1 d . A .
C12 C -0.1245(4) 0.4867(2) 0.32993(13) 0.0295(9) Uani 1 1 d . A .
C13 C -0.2455(4) 0.5064(2) 0.30439(14) 0.0324(10) Uani 1 1 d . . .
H13 H -0.3272 0.5091 0.3162 0.039 Uiso 1 1 calc R A .
C14 C -0.2219(4) 0.5209(2) 0.25899(13) 0.0299(9) Uani 1 1 d . A .
H14 H -0.2863 0.5358 0.2343 0.036 Uiso 1 1 calc R . .
C15 C 0.3000(4) 0.6560(2) 0.26648(13) 0.0325(10) Uani 1 1 d . . .
H15 H 0.3689 0.6309 0.2861 0.039 Uiso 1 1 calc R A .
C16 C 0.3001(4) 0.7424(3) 0.26016(15) 0.0384(11) Uani 1 1 d . A .
H16 H 0.3688 0.7745 0.2758 0.046 Uiso 1 1 calc R . .
C17 C 0.2031(4) 0.7825(3) 0.23181(14) 0.0359(10) Uani 1 1 d . . .
H17 H 0.2051 0.8412 0.2274 0.043 Uiso 1 1 calc R A .
C18 C 0.1102(4) 0.6480(2) 0.21902(13) 0.0255(9) Uani 1 1 d . A .
C19 C 0.1025(4) 0.7344(2) 0.21003(13) 0.0295(10) Uani 1 1 d . A .
C20 C -0.0149(4) 0.7456(2) 0.18010(13) 0.0341(10) Uani 1 1 d . . .
H20 H -0.0476 0.7967 0.1669 0.041 Uiso 1 1 calc R A .
C21 C -0.0718(4) 0.6685(2) 0.17402(13) 0.0288(9) Uani 1 1 d . A .
H21 H -0.1533 0.6585 0.1564 0.035 Uiso 1 1 calc R . .
C22A C 0.2549(11) 0.4824(7) 0.1736(5) 0.020(2) Uani 0.607(6) 1 d PDU A 1
H22A H 0.1886 0.4672 0.1471 0.024 Uiso 0.607(6) 1 calc PR A 1
C23A C 0.3706(7) 0.4199(5) 0.1786(3) 0.0356(18) Uani 0.607(6) 1 d PDU A 1
H23A H 0.3507 0.3608 0.1864 0.043 Uiso 0.607(6) 1 calc PR A 1
C24A C 0.4288(9) 0.4349(7) 0.1328(3) 0.041(2) Uani 0.607(6) 1 d PDU A 1
H24A H 0.5139 0.4072 0.1324 0.050 Uiso 0.607(6) 1 calc PR A 1
H24B H 0.3694 0.4173 0.1053 0.050 Uiso 0.607(6) 1 calc PR A 1
C25A C 0.4413(18) 0.5289(9) 0.1363(5) 0.042(3) Uani 0.607(6) 1 d PDU A 1
H25A H 0.4764 0.5636 0.1118 0.050 Uiso 0.607(6) 1 calc PR A 1
C26A C 0.3305(6) 0.5582(4) 0.1629(2) 0.0315(17) Uani 0.607(6) 1 d PDU A 1
H26A H 0.2881 0.6138 0.1569 0.038 Uiso 0.607(6) 1 calc PR A 1
C27A C 0.4638(7) 0.5499(5) 0.1874(3) 0.0388(19) Uani 0.607(6) 1 d PDU A 1
H27A H 0.5162 0.5994 0.1993 0.047 Uiso 0.607(6) 1 calc PR A 1
C28A C 0.4692(8) 0.4669(5) 0.2135(3) 0.0380(19) Uani 0.607(6) 1 d PDU A 1
H28A H 0.4394 0.4720 0.2447 0.046 Uiso 0.607(6) 1 calc PR A 1
H28B H 0.5566 0.4413 0.2161 0.046 Uiso 0.607(6) 1 calc PR A 1
C22B C 0.2546(17) 0.4964(13) 0.1815(8) 0.030(4) Uani 0.393(6) 1 d PDU A 2
H22B H 0.2122 0.5458 0.1650 0.036 Uiso 0.393(6) 1 calc PR A 2
C23B C 0.4039(11) 0.5109(7) 0.1862(4) 0.033(3) Uani 0.393(6) 1 d PDU A 2
H23B H 0.4384 0.5573 0.2072 0.040 Uiso 0.393(6) 1 calc PR A 2
C24B C 0.437(3) 0.5143(14) 0.1361(7) 0.038(4) Uani 0.393(6) 1 d PDU A 2
H24C H 0.3983 0.5634 0.1190 0.045 Uiso 0.393(6) 1 calc PR A 2
H24D H 0.5319 0.5133 0.1345 0.045 Uiso 0.393(6) 1 calc PR A 2
C25B C 0.3721(12) 0.4331(9) 0.1190(4) 0.034(3) Uani 0.393(6) 1 d PDU A 2
H25B H 0.3722 0.4128 0.0862 0.041 Uiso 0.393(6) 1 calc PR A 2
C26B C 0.2553(9) 0.4246(6) 0.1455(3) 0.029(2) Uani 0.393(6) 1 d PDU A 2
H26B H 0.1732 0.3977 0.1313 0.035 Uiso 0.393(6) 1 calc PR A 2
C27B C 0.3774(11) 0.3733(7) 0.1609(4) 0.036(3) Uani 0.393(6) 1 d PDU A 2
H27B H 0.3814 0.3112 0.1580 0.044 Uiso 0.393(6) 1 calc PR A 2
C28B C 0.4475(14) 0.4211(8) 0.2010(4) 0.034(3) Uani 0.393(6) 1 d PDU A 2
H28C H 0.5427 0.4143 0.2026 0.040 Uiso 0.393(6) 1 calc PR A 2
H28D H 0.4179 0.4050 0.2311 0.040 Uiso 0.393(6) 1 calc PR A 2
Rh2 Rh 0.23642(3) 0.796419(19) 1.025189(10) 0.02549(9) Uani 1 1 d . . .
B2 B 0.3810(4) 0.7352(3) 0.99524(14) 0.0255(10) Uani 1 1 d . B .
N7 N 0.3118(3) 0.89809(19) 0.99283(10) 0.0262(7) Uani 1 1 d . B .
N8 N 0.4063(3) 0.78831(19) 0.95339(10) 0.0240(7) Uani 1 1 d . . .
N9 N 0.3778(3) 0.80167(19) 1.08779(10) 0.0280(7) Uani 1 1 d . B .
N10 N 0.5016(3) 0.74031(19) 1.03288(10) 0.0247(7) Uani 1 1 d . . .
N11 N 0.1858(3) 0.6777(2) 1.04300(10) 0.0281(8) Uani 1 1 d . B .
N12 N 0.3326(3) 0.64560(19) 0.98832(10) 0.0261(7) Uani 1 1 d . . .
C30 C 0.3012(4) 0.9814(2) 0.99520(13) 0.0300(9) Uani 1 1 d . . .
H30 H 0.2526 1.0044 1.0181 0.036 Uiso 1 1 calc R B .
C31 C 0.3579(4) 1.0358(2) 0.96579(14) 0.0339(10) Uani 1 1 d . B .
H31 H 0.3481 1.0943 0.9695 0.041 Uiso 1 1 calc R . .
C32 C 0.4277(4) 1.0065(2) 0.93164(14) 0.0330(10) Uani 1 1 d . . .
H32 H 0.4652 1.0438 0.9114 0.040 Uiso 1 1 calc R B .
C33 C 0.3825(3) 0.8713(2) 0.95928(12) 0.0253(9) Uani 1 1 d . B .
C34 C 0.4419(3) 0.9202(2) 0.92745(12) 0.0266(9) Uani 1 1 d . B .
C35 C 0.5070(4) 0.8623(2) 0.90086(13) 0.0329(10) Uani 1 1 d . . .
H35 H 0.5563 0.8752 0.8760 0.039 Uiso 1 1 calc R B .
C36 C 0.4853(4) 0.7848(3) 0.91783(12) 0.0307(9) Uani 1 1 d . B .
H36 H 0.5199 0.7348 0.9067 0.037 Uiso 1 1 calc R . .
C37 C 0.3816(4) 0.8271(2) 1.13214(13) 0.0317(10) Uani 1 1 d . . .
H37 H 0.3044 0.8482 1.1426 0.038 Uiso 1 1 calc R B .
C38 C 0.4942(4) 0.8239(3) 1.16371(13) 0.0348(10) Uani 1 1 d . B .
H38 H 0.4914 0.8424 1.1948 0.042 Uiso 1 1 calc R . .
C39 C 0.6089(4) 0.7944(2) 1.15051(13) 0.0329(9) Uani 1 1 d . . .
H39 H 0.6857 0.7935 1.1718 0.039 Uiso 1 1 calc R B .
C40 C 0.4897(4) 0.7703(2) 1.07624(12) 0.0249(9) Uani 1 1 d . B .
C41 C 0.6089(4) 0.7660(2) 1.10495(13) 0.0277(9) Uani 1 1 d . B .
C42 C 0.6984(4) 0.7330(2) 1.07578(13) 0.0312(9) Uani 1 1 d . . .
H42 H 0.7883 0.7232 1.0842 0.037 Uiso 1 1 calc R B .
C43 C 0.6298(4) 0.7181(2) 1.03321(13) 0.0292(9) Uani 1 1 d . B .
H43 H 0.6660 0.6954 1.0072 0.035 Uiso 1 1 calc R . .
C44 C 0.1026(4) 0.6453(3) 1.07031(13) 0.0342(10) Uani 1 1 d . . .
H44 H 0.0628 0.6815 1.0905 0.041 Uiso 1 1 calc R B .
C45 C 0.0722(4) 0.5611(3) 1.07027(14) 0.0408(11) Uani 1 1 d . B .
H45 H 0.0116 0.5413 1.0900 0.049 Uiso 1 1 calc R . .
C46 C 0.1283(4) 0.5052(3) 1.04200(14) 0.0389(11) Uani 1 1 d . . .
H46 H 0.1058 0.4477 1.0416 0.047 Uiso 1 1 calc R B .
C47 C 0.2421(4) 0.6218(2) 1.01685(12) 0.0265(9) Uani 1 1 d . B .
C48 C 0.2187(4) 0.5358(2) 1.01427(13) 0.0316(10) Uani 1 1 d . B .
C49 C 0.3021(4) 0.5058(2) 0.98175(14) 0.0362(10) Uani 1 1 d . . .
H49 H 0.3096 0.4498 0.9717 0.043 Uiso 1 1 calc R B .
C50 C 0.3686(4) 0.5728(2) 0.96792(13) 0.0310(9) Uani 1 1 d . B .
H50 H 0.4322 0.5697 0.9468 0.037 Uiso 1 1 calc R . .
C51A C 0.1034(10) 0.7990(5) 0.9663(5) 0.0205(17) Uani 0.580(6) 1 d PDU B 1
H51A H 0.1446 0.8157 0.9381 0.025 Uiso 0.580(6) 1 calc PR B 1
C52A C -0.0090(7) 0.8579(5) 0.9750(3) 0.0281(18) Uani 0.580(6) 1 d PDU B 1
H52A H 0.0153 0.9174 0.9819 0.034 Uiso 0.580(6) 1 calc PR B 1
C53A C -0.0694(14) 0.8111(5) 1.0133(4) 0.034(2) Uani 0.580(6) 1 d PDU B 1
H53A H -0.0088 0.8053 1.0422 0.041 Uiso 0.580(6) 1 calc PR B 1
H53B H -0.1516 0.8367 1.0205 0.041 Uiso 0.580(6) 1 calc PR B 1
C54A C -0.0910(8) 0.7290(5) 0.9872(3) 0.0304(19) Uani 0.580(6) 1 d PDU B 1
H54A H -0.1309 0.6793 1.0009 0.037 Uiso 0.580(6) 1 calc PR B 1
C55A C 0.0194(6) 0.7218(4) 0.9574(2) 0.0267(17) Uani 0.580(6) 1 d PDU B 1
H55A H 0.0568 0.6666 0.9499 0.032 Uiso 0.580(6) 1 calc PR B 1
C56A C -0.115(2) 0.7503(13) 0.9350(5) 0.033(3) Uani 0.580(6) 1 d PDU B 1
H56A H -0.1704 0.7155 0.9121 0.040 Uiso 0.580(6) 1 calc PR B 1
C57A C -0.1116(11) 0.8435(10) 0.9326(4) 0.031(3) Uani 0.580(6) 1 d PDU B 1
H57A H -0.1964 0.8687 0.9370 0.037 Uiso 0.580(6) 1 calc PR B 1
H57B H -0.0823 0.8638 0.9032 0.037 Uiso 0.580(6) 1 calc PR B 1
C51B C 0.0989(15) 0.7740(9) 0.9686(8) 0.0205(17) Uani 0.420(6) 1 d PDU B 2
H51B H 0.1249 0.7281 0.9481 0.025 Uiso 0.420(6) 1 calc PR B 2
C52B C -0.0379(10) 0.7599(7) 0.9848(4) 0.029(2) Uani 0.420(6) 1 d PDU B 2
H52B H -0.0470 0.7095 1.0046 0.035 Uiso 0.420(6) 1 calc PR B 2
C53B C -0.0625(19) 0.8443(7) 1.0074(5) 0.029(3) Uani 0.420(6) 1 d PDU B 2
H53C H -0.1529 0.8499 1.0148 0.035 Uiso 0.420(6) 1 calc PR B 2
H53D H -0.0014 0.8548 1.0357 0.035 Uiso 0.420(6) 1 calc PR B 2
C54B C -0.0353(10) 0.8991(7) 0.9670(3) 0.030(2) Uani 0.420(6) 1 d PDU B 2
H54B H -0.0412 0.9614 0.9682 0.036 Uiso 0.420(6) 1 calc PR B 2
C55B C 0.0634(9) 0.8545(5) 0.9417(3) 0.024(2) Uani 0.420(6) 1 d PDU B 2
H55B H 0.1274 0.8853 0.9246 0.029 Uiso 0.420(6) 1 calc PR B 2
C56B C -0.0802(17) 0.8488(13) 0.9230(5) 0.025(3) Uani 0.420(6) 1 d PDU B 2
H56B H -0.1166 0.8760 0.8932 0.029 Uiso 0.420(6) 1 calc PR B 2
C57B C -0.132(3) 0.7650(17) 0.9394(7) 0.033(5) Uani 0.420(6) 1 d PDU B 2
H57C H -0.1196 0.7186 0.9177 0.040 Uiso 0.420(6) 1 calc PR B 2
H57D H -0.2239 0.7681 0.9454 0.040 Uiso 0.420(6) 1 calc PR B 2

loop_
_atom_site_aniso_label
_atom_site_aniso_U_11
_atom_site_aniso_U_22
_atom_site_aniso_U_33
_atom_site_aniso_U_23
_atom_site_aniso_U_13
_atom_site_aniso_U_12
Rh1 0.02378(18) 0.02005(15) 0.02447(15) 0.00168(13) -0.00070(12) 0.00199(14)
B1 0.027(3) 0.018(2) 0.027(2) 0.0042(18) -0.0033(19) 0.000(2)
N1 0.028(2) 0.0217(18) 0.0207(16) 0.0021(13) 0.0026(14) 0.0040(14)
N2 0.0207(19) 0.0262(18) 0.0216(16) 0.0017(13) -0.0023(13) 0.0016(14)
N3 0.033(2) 0.0162(17) 0.0280(17) 0.0014(13) -0.0008(14) -0.0001(15)
N4 0.0252(19) 0.0178(16) 0.0259(16) 0.0012(13) -0.0004(13) 0.0019(14)
N5 0.027(2) 0.0254(18) 0.0279(17) -0.0026(14) 0.0022(15) -0.0025(15)
N6 0.0202(19) 0.0240(18) 0.0255(16) 0.0049(13) 0.0015(14) 0.0041(14)
C1 0.036(3) 0.023(2) 0.028(2) 0.0044(17) 0.0051(17) 0.0065(19)
C2 0.051(3) 0.022(2) 0.029(2) -0.0019(17) 0.011(2) 0.002(2)
C3 0.050(3) 0.032(2) 0.027(2) -0.0097(18) 0.013(2) -0.013(2)
C4 0.026(2) 0.021(2) 0.0237(19) 0.0004(16) 0.0048(17) 0.0002(17)
C5 0.034(2) 0.024(2) 0.0205(18) -0.0033(16) 0.0055(17) -0.0045(18)
C6 0.032(3) 0.037(3) 0.026(2) -0.0081(18) -0.0003(18) -0.008(2)
C7 0.023(2) 0.039(3) 0.028(2) -0.0003(18) -0.0029(17) 0.0018(19)
C8 0.038(3) 0.024(2) 0.026(2) -0.0013(16) -0.0048(18) -0.0005(18)
C9 0.054(3) 0.037(3) 0.027(2) 0.0041(19) -0.002(2) -0.004(2)
C10 0.051(3) 0.040(3) 0.030(2) -0.0010(19) 0.014(2) -0.008(2)
C11 0.028(2) 0.017(2) 0.028(2) -0.0009(16) -0.0014(17) -0.0005(17)
C12 0.038(3) 0.021(2) 0.030(2) -0.0026(17) 0.0086(19) -0.0018(19)
C13 0.029(3) 0.028(2) 0.043(2) -0.0014(18) 0.015(2) -0.0036(18)
C14 0.031(2) 0.022(2) 0.037(2) 0.0003(18) 0.0061(19) 0.0029(18)
C15 0.029(3) 0.030(2) 0.037(2) -0.0057(19) 0.0025(19) -0.0042(19)
C16 0.041(3) 0.033(3) 0.043(3) -0.011(2) 0.014(2) -0.014(2)
C17 0.049(3) 0.021(2) 0.041(2) 0.0015(19) 0.021(2) -0.005(2)
C18 0.026(2) 0.021(2) 0.030(2) 0.0047(16) 0.0092(18) 0.0011(18)
C19 0.039(3) 0.023(2) 0.029(2) 0.0007(17) 0.0144(19) -0.0006(19)
C20 0.052(3) 0.020(2) 0.034(2) 0.0090(18) 0.019(2) 0.011(2)
C21 0.029(2) 0.031(2) 0.027(2) 0.0073(17) 0.0028(17) 0.0121(19)
C22A 0.023(4) 0.029(5) 0.010(4) 0.000(4) 0.004(3) -0.001(3)
C23A 0.024(5) 0.034(4) 0.049(5) 0.006(4) 0.004(4) -0.003(3)
C24A 0.030(6) 0.046(5) 0.050(5) -0.003(4) 0.015(4) 0.005(5)
C25A 0.029(7) 0.047(6) 0.052(5) 0.006(5) 0.020(5) -0.002(5)
C26A 0.023(4) 0.034(4) 0.037(4) 0.005(3) 0.003(3) 0.004(3)
C27A 0.026(4) 0.033(4) 0.055(4) 0.002(3) -0.004(3) 0.000(3)
C28A 0.026(4) 0.033(5) 0.054(5) 0.004(4) -0.001(3) 0.006(4)
C22B 0.018(6) 0.035(8) 0.036(10) -0.014(6) -0.004(5) 0.017(5)
C23B 0.031(6) 0.030(5) 0.038(5) -0.006(5) -0.001(5) 0.001(5)
C24B 0.033(9) 0.042(8) 0.039(7) 0.001(6) 0.010(7) -0.005(7)
C25B 0.036(8) 0.039(6) 0.030(5) -0.003(4) 0.014(5) 0.007(6)
C26B 0.029(5) 0.033(6) 0.027(5) -0.004(4) 0.007(4) 0.000(4)
C27B 0.045(7) 0.024(5) 0.041(6) -0.005(4) 0.009(5) 0.011(5)
C28B 0.026(7) 0.034(7) 0.041(6) 0.006(5) 0.003(5) 0.017(6)
Rh2 0.02464(19) 0.02871(18) 0.02294(15) -0.00382(13) 0.00193(12) 0.00152(14)
B2 0.026(3) 0.029(3) 0.021(2) -0.0014(18) 0.0022(19) 0.000(2)
N7 0.0242(19) 0.0267(19) 0.0263(17) -0.0023(14) -0.0029(14) -0.0001(15)
N8 0.0219(18) 0.0254(18) 0.0244(16) -0.0051(14) 0.0006(13) 0.0007(14)
N9 0.028(2) 0.0277(18) 0.0279(17) -0.0027(14) 0.0025(14) -0.0016(15)
N10 0.023(2) 0.0269(18) 0.0238(16) -0.0020(13) 0.0021(14) 0.0037(14)
N11 0.0239(19) 0.039(2) 0.0211(16) 0.0006(14) -0.0012(14) -0.0020(15)
N12 0.029(2) 0.0238(18) 0.0253(17) -0.0029(13) 0.0018(14) 0.0016(15)
C30 0.022(2) 0.028(2) 0.038(2) -0.0079(19) -0.0031(17) 0.0050(19)
C31 0.029(3) 0.021(2) 0.049(3) 0.0041(19) -0.007(2) 0.0009(18)
C32 0.027(2) 0.030(2) 0.039(2) 0.0085(18) -0.0073(19) 0.0006(18)
C33 0.020(2) 0.028(2) 0.027(2) -0.0026(17) -0.0018(16) 0.0022(17)
C34 0.018(2) 0.030(2) 0.030(2) 0.0043(17) -0.0060(17) 0.0003(17)
C35 0.030(3) 0.037(3) 0.031(2) 0.0048(18) 0.0061(19) 0.0024(19)
C36 0.032(2) 0.034(2) 0.026(2) -0.0037(18) 0.0052(18) 0.0063(19)
C37 0.035(3) 0.035(2) 0.025(2) -0.0020(17) 0.0059(19) 0.0001(19)
C38 0.041(3) 0.040(3) 0.023(2) -0.0019(18) 0.0015(19) -0.002(2)
C39 0.031(3) 0.037(2) 0.028(2) 0.0008(19) -0.0057(18) -0.004(2)
C40 0.030(2) 0.021(2) 0.0225(19) 0.0022(15) 0.0001(17) -0.0028(17)
C41 0.028(2) 0.030(2) 0.025(2) 0.0054(16) 0.0003(17) 0.0001(18)
C42 0.022(2) 0.038(2) 0.032(2) 0.0068(18) -0.0035(18) 0.0027(19)
C43 0.028(2) 0.024(2) 0.035(2) 0.0030(17) 0.0038(18) 0.0052(18)
C44 0.031(3) 0.046(3) 0.026(2) 0.0048(19) 0.0050(18) -0.003(2)
C45 0.037(3) 0.054(3) 0.031(2) 0.016(2) 0.002(2) -0.007(2)
C46 0.036(3) 0.040(3) 0.038(2) 0.014(2) -0.007(2) -0.009(2)
C47 0.024(2) 0.030(2) 0.025(2) 0.0016(16) -0.0030(17) 0.0007(18)
C48 0.035(3) 0.029(2) 0.029(2) 0.0044(17) -0.0058(18) -0.0007(19)
C49 0.041(3) 0.020(2) 0.046(3) -0.0014(18) -0.003(2) 0.0009(19)
C50 0.030(2) 0.031(2) 0.031(2) -0.0049(18) 0.0007(18) 0.0049(19)
C51A 0.026(2) 0.014(5) 0.021(2) 0.000(4) 0.0044(17) -0.005(3)
C52A 0.031(5) 0.021(4) 0.031(4) -0.003(3) -0.001(3) -0.002(3)
C53A 0.045(5) 0.027(5) 0.031(4) -0.001(4) 0.009(4) 0.013(6)
C54A 0.027(5) 0.027(4) 0.038(4) -0.004(3) 0.008(3) -0.004(3)
C55A 0.022(4) 0.024(4) 0.034(4) -0.001(3) 0.005(3) 0.000(3)
C56A 0.025(5) 0.034(6) 0.038(5) -0.004(4) -0.007(5) -0.002(4)
C57A 0.023(6) 0.036(5) 0.035(5) 0.000(4) 0.005(4) 0.006(4)
C51B 0.026(2) 0.014(5) 0.021(2) 0.000(4) 0.0044(17) -0.005(3)
C52B 0.026(6) 0.026(5) 0.035(5) 0.006(4) 0.004(4) 0.001(5)
C53B 0.032(7) 0.029(7) 0.024(5) 0.005(5) -0.001(4) 0.017(7)
C54B 0.035(6) 0.027(5) 0.027(5) -0.002(4) 0.000(4) 0.001(5)
C55B 0.032(5) 0.017(4) 0.024(5) 0.000(3) 0.003(4) -0.007(4)
C56B 0.027(6) 0.026(6) 0.021(5) 0.000(4) 0.006(5) -0.003(5)
C57B 0.028(7) 0.040(10) 0.031(6) -0.006(6) -0.001(5) -0.013(8)

loop_
_atom_type_symbol
_atom_type_description
_atom_type_scat_dispersion_real
_atom_type_scat_dispersion_imag
_atom_type_scat_source
C C 0.0033 0.0016 'International Tables Vol C Tables 4.2.6.8 and 6.1.1.4'
H H 0.0000 0.0000 'International Tables Vol C Tables 4.2.6.8 and 6.1.1.4'
B B 0.0013 0.0007 'International Tables Vol C Tables 4.2.6.8 and 6.1.1.4'
N N 0.0061 0.0033 'International Tables Vol C Tables 4.2.6.8 and 6.1.1.4'
Rh Rh -1.1178 0.9187 'International Tables Vol C Tables 4.2.6.8 and 6.1.1.4'

loop_
_geom_angle_atom_site_label_1
_geom_angle_atom_site_label_2
_geom_angle_atom_site_label_3
_geom_angle
C22B Rh1 N5 83.3(6)
C22B Rh1 N1 91.0(5)
N5 Rh1 N1 163.56(12)
C22B Rh1 B1 96.5(6)
N5 Rh1 B1 83.41(15)
N1 Rh1 B1 81.92(15)
C22B Rh1 C22A 7.2(8)
N5 Rh1 C22A 90.3(3)
N1 Rh1 C22A 83.9(3)
B1 Rh1 C22A 96.0(4)
C22B Rh1 N3 174.7(5)
N5 Rh1 N3 91.64(11)
N1 Rh1 N3 94.30(11)
B1 Rh1 N3 84.53(14)
C22A Rh1 N3 178.0(3)
N2 B1 N6 121.0(3)
N2 B1 N4 108.3(3)
N6 B1 N4 111.0(3)
N2 B1 Rh1 105.7(3)
N6 B1 Rh1 104.8(3)
N4 B1 Rh1 104.9(2)
C4 N1 C1 114.6(3)
C4 N1 Rh1 110.2(2)
C1 N1 Rh1 135.0(3)
C4 N2 C7 105.5(3)
C4 N2 B1 113.3(3)
C7 N2 B1 137.0(3)
C11 N3 C8 114.4(3)
C11 N3 Rh1 108.6(2)
C8 N3 Rh1 137.0(3)
C11 N4 C14 106.1(3)
C11 N4 B1 120.1(3)
C14 N4 B1 133.8(3)
C15 N5 C18 115.4(3)
C15 N5 Rh1 135.2(3)
C18 N5 Rh1 109.1(2)
C18 N6 C21 105.8(3)
C18 N6 B1 114.8(3)
C21 N6 B1 137.8(3)
N1 C1 C2 122.3(4)
N1 C1 H1 118.8
C2 C1 H1 118.8
C3 C2 C1 121.3(4)
C3 C2 H2 119.3
C1 C2 H2 119.3
C2 C3 C5 118.7(4)
C2 C3 H3 120.7
C5 C3 H3 120.7
N1 C4 N2 121.5(3)
N1 C4 C5 127.6(3)
N2 C4 C5 110.8(3)
C3 C5 C4 115.4(4)
C3 C5 C6 139.6(4)
C4 C5 C6 104.9(3)
C7 C6 C5 107.3(3)
C7 C6 H6 126.3
C5 C6 H6 126.3
C6 C7 N2 111.4(4)
C6 C7 H7 124.3
N2 C7 H7 124.3
N3 C8 C9 123.4(4)
N3 C8 H8 118.3
C9 C8 H8 118.3
C10 C9 C8 120.9(4)
C10 C9 H9 119.6
C8 C9 H9 119.6
C9 C10 C12 118.3(4)
C9 C10 H10 120.8
C12 C10 H10 120.8
N3 C11 N4 121.6(3)
N3 C11 C12 127.4(3)
N4 C11 C12 111.0(3)
C10 C12 C11 115.5(4)
C10 C12 C13 139.1(4)
C11 C12 C13 105.4(3)
C14 C13 C12 106.8(3)
C14 C13 H13 126.6
C12 C13 H13 126.6
C13 C14 N4 110.7(4)
C13 C14 H14 124.6
N4 C14 H14 124.6
N5 C15 C16 121.8(4)
N5 C15 H15 119.1
C16 C15 H15 119.1
C17 C16 C15 121.8(4)
C17 C16 H16 119.1
C15 C16 H16 119.1
C16 C17 C19 118.0(4)
C16 C17 H17 121.0
C19 C17 H17 121.0
N5 C18 N6 122.1(3)
N5 C18 C19 127.0(4)
N6 C18 C19 110.9(3)
C17 C19 C18 116.0(4)
C17 C19 C20 138.8(4)
C18 C19 C20 105.2(3)
C21 C20 C19 106.9(3)
C21 C20 H20 126.5
C19 C20 H20 126.5
C20 C21 N6 111.1(4)
C20 C21 H21 124.4
N6 C21 H21 124.4
C26A C22A C23A 97.2(7)
C26A C22A Rh1 117.1(6)
C23A C22A Rh1 106.4(8)
C26A C22A H22A 111.7
C23A C22A H22A 111.7
Rh1 C22A H22A 111.7
C24A C23A C28A 100.9(6)
C24A C23A C22A 101.2(7)
C28A C23A C22A 101.1(7)
C24A C23A H23A 116.9
C28A C23A H23A 116.9
C22A C23A H23A 116.9
C25A C24A C23A 97.9(8)
C25A C24A H24A 112.2
C23A C24A H24A 112.2
C25A C24A H24B 112.2
C23A C24A H24B 112.2
H24A C24A H24B 109.8
C27A C25A C24A 106.8(10)
C27A C25A C26A 58.7(6)
C24A C25A C26A 106.0(9)
C27A C25A H25A 122.7
C24A C25A H25A 122.7
C26A C25A H25A 122.7
C27A C26A C22A 108.0(8)
C27A C26A C25A 59.9(7)
C22A C26A C25A 107.3(7)
C27A C26A H26A 121.9
C22A C26A H26A 121.9
C25A C26A H26A 121.9
C26A C27A C25A 61.4(7)
C26A C27A C28A 107.0(6)
C25A C27A C28A 106.4(8)
C26A C27A H27A 122.2
C25A C27A H27A 122.2
C28A C27A H27A 122.2
C27A C28A C23A 96.8(6)
C27A C28A H28A 112.4
C23A C28A H28A 112.4
C27A C28A H28B 112.4
C23A C28A H28B 112.4
H28A C28A H28B 110.0
C26B C22B C23B 95.1(11)
C26B C22B Rh1 120.7(14)
C23B C22B Rh1 117.4(13)
C26B C22B H22B 107.6
C23B C22B H22B 107.6
Rh1 C22B H22B 107.6
C24B C23B C28B 101.7(12)
C24B C23B C22B 104.7(16)
C28B C23B C22B 98.1(12)
C24B C23B H23B 116.6
C28B C23B H23B 116.6
C22B C23B H23B 116.6
C25B C24B C23B 98.0(12)
C25B C24B H24C 112.2
C23B C24B H24C 112.2
C25B C24B H24D 112.2
C23B C24B H24D 112.2
H24C C24B H24D 109.8
C26B C25B C24B 105.2(13)
C26B C25B C27B 60.2(7)
C24B C25B C27B 107.5(12)
C26B C25B H25B 122.5
C24B C25B H25B 122.5
C27B C25B H25B 122.5
C25B C26B C27B 60.8(6)
C25B C26B C22B 109.8(11)
C27B C26B C22B 105.7(11)
C25B C26B H26B 121.7
C27B C26B H26B 121.7
C22B C26B H26B 121.7
C28B C27B C26B 105.2(9)
C28B C27B C25B 105.0(10)
C26B C27B C25B 59.0(6)
C28B C27B H27B 123.4
C26B C27B H27B 123.4
C25B C27B H27B 123.4
C27B C28B C23B 99.2(10)
C27B C28B H28C 111.9
C23B C28B H28C 111.9
C27B C28B H28D 111.9
C23B C28B H28D 111.9
H28C C28B H28D 109.6
N11 Rh2 B2 83.30(15)
N11 Rh2 C51A 93.4(3)
B2 Rh2 C51A 96.5(4)
N11 Rh2 N7 163.73(12)
B2 Rh2 N7 81.68(15)
C51A Rh2 N7 82.2(3)
N11 Rh2 C51B 82.2(4)
B2 Rh2 C51B 93.1(5)
C51A Rh2 C51B 11.3(5)
N7 Rh2 C51B 92.4(4)
N11 Rh2 N9 89.72(11)
B2 Rh2 N9 85.07(14)
C51A Rh2 N9 176.7(2)
N7 Rh2 N9 95.18(11)
C51B Rh2 N9 171.9(4)
N8 B2 N12 120.3(3)
N8 B2 N10 109.0(3)
N12 B2 N10 111.5(3)
N8 B2 Rh2 105.4(3)
N12 B2 Rh2 104.9(2)
N10 B2 Rh2 104.2(2)
C30 N7 C33 114.1(3)
C30 N7 Rh2 136.1(3)
C33 N7 Rh2 109.7(2)
C33 N8 C36 105.2(3)
C33 N8 B2 113.2(3)
C36 N8 B2 137.2(3)
C37 N9 C40 114.8(3)
C37 N9 Rh2 138.0(3)
C40 N9 Rh2 107.3(2)
C40 N10 C43 105.9(3)
C40 N10 B2 120.7(3)
C43 N10 B2 133.5(3)
C44 N11 C47 115.0(3)
C44 N11 Rh2 135.0(3)
C47 N11 Rh2 109.6(2)
C47 N12 C50 105.0(3)
C47 N12 B2 114.9(3)
C50 N12 B2 138.7(3)
N7 C30 C31 123.3(4)
N7 C30 H30 118.4
C31 C30 H30 118.4
C32 C31 C30 121.2(4)
C32 C31 H31 119.4
C30 C31 H31 119.4
C31 C32 C34 118.1(4)
C31 C32 H32 120.9
C34 C32 H32 120.9
N7 C33 N8 121.3(3)
N7 C33 C34 127.4(4)
N8 C33 C34 111.3(3)
C32 C34 C33 115.9(3)
C32 C34 C35 138.9(4)
C33 C34 C35 105.1(3)
C36 C35 C34 107.0(3)
C36 C35 H35 126.5
C34 C35 H35 126.5
C35 C36 N8 111.4(3)
C35 C36 H36 124.3
N8 C36 H36 124.3
N9 C37 C38 122.9(4)
N9 C37 H37 118.5
C38 C37 H37 118.5
C39 C38 C37 121.2(4)
C39 C38 H38 119.4
C37 C38 H38 119.4
C38 C39 C41 117.9(4)
C38 C39 H39 121.0
C41 C39 H39 121.0
N9 C40 N10 122.2(3)
N9 C40 C41 126.7(3)
N10 C40 C41 111.1(3)
C39 C41 C40 116.4(3)
C39 C41 C42 138.6(4)
C40 C41 C42 104.9(3)
C43 C42 C41 106.7(3)
C43 C42 H42 126.6
C41 C42 H42 126.6
C42 C43 N10 111.4(3)
C42 C43 H43 124.3
N10 C43 H43 124.3
N11 C44 C45 122.6(4)
N11 C44 H44 118.7
C45 C44 H44 118.7
C46 C45 C44 121.3(4)
C46 C45 H45 119.4
C44 C45 H45 119.4
C45 C46 C48 118.0(4)
C45 C46 H46 121.0
C48 C46 H46 121.0
N11 C47 N12 121.4(3)
N11 C47 C48 126.9(4)
N12 C47 C48 111.6(3)
C46 C48 C47 116.2(4)
C46 C48 C49 139.3(4)
C47 C48 C49 104.5(3)
C50 C49 C48 107.0(4)
C50 C49 H49 126.5
C48 C49 H49 126.5
C49 C50 N12 111.8(3)
C49 C50 H50 124.1
N12 C50 H50 124.1
C55A C51A C52A 95.5(7)
C55A C51A Rh2 116.2(7)
C52A C51A Rh2 109.0(8)
C55A C51A H51A 111.7
C52A C51A H51A 111.7
Rh2 C51A H51A 111.7
C53A C52A C51A 101.3(8)
C53A C52A C57A 101.4(8)
C51A C52A C57A 104.2(9)
C53A C52A H52A 115.9
C51A C52A H52A 115.9
C57A C52A H52A 115.9
C54A C53A C52A 96.6(6)
C54A C53A H53A 112.4
C52A C53A H53A 112.4
C54A C53A H53B 112.4
C52A C53A H53B 112.4
H53A C53A H53B 110.0
C55A C54A C53A 105.7(7)
C55A C54A C56A 60.3(9)
C53A C54A C56A 107.0(9)
C55A C54A H54A 122.5
C53A C54A H54A 122.5
C56A C54A H54A 122.5
C54A C55A C51A 107.3(7)
C54A C55A C56A 60.6(8)
C51A C55A C56A 107.7(10)
C54A C55A H55A 121.9
C51A C55A H55A 121.9
C56A C55A H55A 121.9
C57A C56A C55A 107.1(14)
C57A C56A C54A 105.4(11)
C55A C56A C54A 59.1(6)
C57A C56A H56A 122.7
C55A C56A H56A 122.7
C54A C56A H56A 122.7
C56A C57A C52A 97.4(10)
C56A C57A H57A 112.3
C52A C57A H57A 112.3
C56A C57A H57B 112.3
C52A C57A H57B 112.3
H57A C57A H57B 109.9
C55B C51B C52B 95.7(10)
C55B C51B Rh2 111.0(10)
C52B C51B Rh2 110.8(13)
C55B C51B H51B 112.7
C52B C51B H51B 112.7
Rh2 C51B H51B 112.7
C53B C52B C57B 101.3(13)
C53B C52B C51B 101.6(12)
C57B C52B C51B 104.2(15)
C53B C52B H52B 115.9
C57B C52B H52B 115.9
C51B C52B H52B 115.9
C54B C53B C52B 97.4(9)
C54B C53B H53C 112.3
C52B C53B H53C 112.3
C54B C53B H53D 112.3
C52B C53B H53D 112.3
H53C C53B H53D 109.9
C55B C54B C53B 107.2(9)
C55B C54B C56B 60.4(8)
C53B C54B C56B 105.6(10)
C55B C54B H54B 122.5
C53B C54B H54B 122.5
C56B C54B H54B 122.5
C54B C55B C51B 106.9(10)
C54B C55B C56B 60.7(7)
C51B C55B C56B 107.3(11)
C54B C55B H55B 122.1
C51B C55B H55B 122.1
C56B C55B H55B 122.1
C55B C56B C54B 58.9(7)
C55B C56B C57B 107.6(15)
C54B C56B C57B 106.6(12)
C55B C56B H56B 122.3
C54B C56B H56B 122.3
C57B C56B H56B 122.3
C56B C57B C52B 95.7(16)
C56B C57B H57C 112.6
C52B C57B H57C 112.6
C56B C57B H57D 112.6
C52B C57B H57D 112.6
H57C C57B H57D 110.1

loop_
_geom_bond_atom_site_label_1
_geom_bond_atom_site_label_2
_geom_bond_distance
Rh1 C22B 1.94(2)
Rh1 N5 2.057(3)
Rh1 N1 2.063(3)
Rh1 B1 2.064(4)
Rh1 C22A 2.135(11)
Rh1 N3 2.186(3)
B1 N2 1.521(5)
B1 N6 1.526(5)
B1 N4 1.574(5)
N1 C4 1.342(4)
N1 C1 1.342(4)
N2 C4 1.367(4)
N2 C7 1.393(4)
N3 C11 1.338(4)
N3 C8 1.339(4)
N4 C11 1.360(4)
N4 C14 1.383(4)
N5 C15 1.343(5)
N5 C18 1.345(5)
N6 C18 1.366(5)
N6 C21 1.384(4)
C1 C2 1.408(5)
C1 H1 0.9500
C2 C3 1.366(5)
C2 H2 0.9500
C3 C5 1.390(5)
C3 H3 0.9500
C4 C5 1.413(5)
C5 C6 1.428(5)
C6 C7 1.355(5)
C6 H6 0.9500
C7 H7 0.9500
C8 C9 1.390(5)
C8 H8 0.9500
C9 C10 1.370(6)
C9 H9 0.9500
C10 C12 1.400(5)
C10 H10 0.9500
C11 C12 1.408(5)
C12 C13 1.418(5)
C13 C14 1.381(5)
C13 H13 0.9500
C14 H14 0.9500
C15 C16 1.396(5)
C15 H15 0.9500
C16 C17 1.382(6)
C16 H16 0.9500
C17 C19 1.389(5)
C17 H17 0.9500
C18 C19 1.410(5)
C19 C20 1.423(5)
C20 C21 1.372(5)
C20 H20 0.9500
C21 H21 0.9500
C22A C26A 1.497(12)
C22A C23A 1.557(13)
C22A H22A 1.0000
C23A C24A 1.535(10)
C23A C28A 1.548(9)
C23A H23A 1.0000
C24A C25A 1.514(12)
C24A H24A 0.9900
C24A H24B 0.9900
C25A C27A 1.506(13)
C25A C26A 1.528(15)
C25A H25A 1.0000
C26A C27A 1.487(10)
C26A H26A 1.0000
C27A C28A 1.526(10)
C27A H27A 1.0000
C28A H28A 0.9900
C28A H28B 0.9900
C22B C26B 1.552(14)
C22B C23B 1.557(16)
C22B H22B 1.0000
C23B C24B 1.525(16)
C23B C28B 1.554(13)
C23B H23B 1.0000
C24B C25B 1.521(16)
C24B H24C 0.9900
C24B H24D 0.9900
C25B C26B 1.513(13)
C25B C27B 1.541(13)
C25B H25B 1.0000
C26B C27B 1.533(14)
C26B H26B 1.0000
C27B C28B 1.505(17)
C27B H27B 1.0000
C28B H28C 0.9900
C28B H28D 0.9900
Rh2 N11 2.055(3)
Rh2 B2 2.064(4)
Rh2 C51A 2.065(14)
Rh2 N7 2.075(3)
Rh2 C51B 2.08(2)
Rh2 N9 2.197(3)
B2 N8 1.525(5)
B2 N12 1.526(5)
B2 N10 1.564(5)
N7 C30 1.342(5)
N7 C33 1.350(4)
N8 C33 1.366(4)
N8 C36 1.386(4)
N9 C37 1.341(4)
N9 C40 1.343(4)
N10 C40 1.360(4)
N10 C43 1.376(4)
N11 C44 1.339(4)
N11 C47 1.347(4)
N12 C47 1.372(4)
N12 C50 1.377(4)
C30 C31 1.394(5)
C30 H30 0.9500
C31 C32 1.371(5)
C31 H31 0.9500
C32 C34 1.397(5)
C32 H32 0.9500
C33 C34 1.404(5)
C34 C35 1.422(5)
C35 C36 1.363(5)
C35 H35 0.9500
C36 H36 0.9500
C37 C38 1.399(5)
C37 H37 0.9500
C38 C39 1.374(5)
C38 H38 0.9500
C39 C41 1.393(5)
C39 H39 0.9500
C40 C41 1.411(5)
C41 C42 1.425(5)
C42 C43 1.370(5)
C42 H42 0.9500
C43 H43 0.9500
C44 C45 1.386(6)
C44 H44 0.9500
C45 C46 1.384(6)
C45 H45 0.9500
C46 C48 1.390(5)
C46 H46 0.9500
C47 C48 1.399(5)
C48 C49 1.431(5)
C49 C50 1.360(5)
C49 H49 0.9500
C50 H50 0.9500
C51A C55A 1.518(11)
C51A C52A 1.544(11)
C51A H51A 1.0000
C52A C53A 1.530(10)
C52A C57A 1.545(11)
C52A H52A 1.0000
C53A C54A 1.519(10)
C53A H53A 0.9900
C53A H53B 0.9900
C54A C55A 1.515(9)
C54A C56A 1.538(14)
C54A H54A 1.0000
C55A C56A 1.534(19)
C55A H55A 1.0000
C56A C57A 1.49(2)
C56A H56A 1.0000
C57A H57A 0.9900
C57A H57B 0.9900
C51B C55B 1.529(13)
C51B C52B 1.562(15)
C51B H51B 1.0000
C52B C53B 1.536(13)
C52B C57B 1.544(16)
C52B H52B 1.0000
C53B C54B 1.513(12)
C53B H53C 0.9900
C53B H53D 0.9900
C54B C55B 1.507(11)
C54B C56B 1.534(15)
C54B H54B 1.0000
C55B C56B 1.529(19)
C55B H55B 1.0000
C56B C57B 1.54(3)
C56B H56B 1.0000
C57B H57C 0.9900
C57B H57D 0.9900

loop_
_geom_torsion_atom_site_label_1
_geom_torsion_atom_site_label_2
_geom_torsion_atom_site_label_3
_geom_torsion_atom_site_label_4
_geom_torsion
C22B Rh1 B1 N2 67.0(6)
N5 Rh1 B1 N2 149.5(2)
N1 Rh1 B1 N2 -23.1(2)
C22A Rh1 B1 N2 59.8(4)
N3 Rh1 B1 N2 -118.2(2)
C22B Rh1 B1 N6 -61.8(6)
N5 Rh1 B1 N6 20.7(2)
N1 Rh1 B1 N6 -151.8(2)
C22A Rh1 B1 N6 -68.9(4)
N3 Rh1 B1 N6 113.0(2)
C22B Rh1 B1 N4 -178.7(6)
N5 Rh1 B1 N4 -96.2(2)
N1 Rh1 B1 N4 91.2(2)
C22A Rh1 B1 N4 174.1(4)
N3 Rh1 B1 N4 -3.9(2)
C22B Rh1 N1 C4 -79.9(7)
N5 Rh1 N1 C4 -10.5(5)
B1 Rh1 N1 C4 16.5(2)
C22A Rh1 N1 C4 -80.4(4)
N3 Rh1 N1 C4 100.4(2)
C22B Rh1 N1 C1 93.7(7)
N5 Rh1 N1 C1 163.1(4)
B1 Rh1 N1 C1 -169.9(3)
C22A Rh1 N1 C1 93.2(5)
N3 Rh1 N1 C1 -86.0(3)
N6 B1 N2 C4 146.2(3)
N4 B1 N2 C4 -84.2(4)
Rh1 B1 N2 C4 27.7(3)
N6 B1 N2 C7 -61.2(6)
N4 B1 N2 C7 68.5(5)
Rh1 B1 N2 C7 -179.6(3)
C22B Rh1 N3 C11 106(7)
N5 Rh1 N3 C11 87.8(2)
N1 Rh1 N3 C11 -76.8(2)
B1 Rh1 N3 C11 4.6(2)
C22A Rh1 N3 C11 -100(11)
C22B Rh1 N3 C8 -76(7)
N5 Rh1 N3 C8 -93.8(4)
N1 Rh1 N3 C8 101.6(4)
B1 Rh1 N3 C8 -177.0(4)
C22A Rh1 N3 C8 78(11)
N2 B1 N4 C11 115.7(3)
N6 B1 N4 C11 -109.3(4)
Rh1 B1 N4 C11 3.3(4)
N2 B1 N4 C14 -62.7(5)
N6 B1 N4 C14 72.2(5)
Rh1 B1 N4 C14 -175.2(3)
C22B Rh1 N5 C15 -92.6(7)
N1 Rh1 N5 C15 -163.0(4)
B1 Rh1 N5 C15 170.1(4)
C22A Rh1 N5 C15 -93.9(5)
N3 Rh1 N5 C15 85.8(3)
C22B Rh1 N5 C18 80.5(7)
N1 Rh1 N5 C18 10.2(5)
B1 Rh1 N5 C18 -16.8(2)
C22A Rh1 N5 C18 79.2(4)
N3 Rh1 N5 C18 -101.1(2)
N2 B1 N6 C18 -142.0(3)
N4 B1 N6 C18 89.6(4)
Rh1 B1 N6 C18 -23.1(3)
N2 B1 N6 C21 55.4(6)
N4 B1 N6 C21 -73.1(5)
Rh1 B1 N6 C21 174.3(3)
C4 N1 C1 C2 -1.7(5)
Rh1 N1 C1 C2 -175.1(3)
N1 C1 C2 C3 0.5(5)
C1 C2 C3 C5 0.0(5)
C1 N1 C4 N2 -179.6(3)
Rh1 N1 C4 N2 -4.6(4)
C1 N1 C4 C5 2.6(5)
Rh1 N1 C4 C5 177.7(3)
C7 N2 C4 N1 -177.3(3)
B1 N2 C4 N1 -16.3(5)
C7 N2 C4 C5 0.8(4)
B1 N2 C4 C5 161.8(3)
C2 C3 C5 C4 0.7(5)
C2 C3 C5 C6 -179.6(4)
N1 C4 C5 C3 -2.2(5)
N2 C4 C5 C3 179.9(3)
N1 C4 C5 C6 178.0(3)
N2 C4 C5 C6 0.1(4)
C3 C5 C6 C7 179.4(4)
C4 C5 C6 C7 -0.9(4)
C5 C6 C7 N2 1.4(4)
C4 N2 C7 C6 -1.4(4)
B1 N2 C7 C6 -155.4(4)
C11 N3 C8 C9 3.3(5)
Rh1 N3 C8 C9 -175.1(3)
N3 C8 C9 C10 -1.2(6)
C8 C9 C10 C12 -1.4(6)
C8 N3 C11 N4 177.1(3)
Rh1 N3 C11 N4 -4.1(4)
C8 N3 C11 C12 -3.0(5)
Rh1 N3 C11 C12 175.8(3)
C14 N4 C11 N3 179.5(3)
B1 N4 C11 N3 0.7(5)
C14 N4 C11 C12 -0.4(4)
B1 N4 C11 C12 -179.2(3)
C9 C10 C12 C11 1.7(5)
C9 C10 C12 C13 -178.6(5)
N3 C11 C12 C10 0.5(6)
N4 C11 C12 C10 -179.5(3)
N3 C11 C12 C13 -179.2(3)
N4 C11 C12 C13 0.7(4)
C10 C12 C13 C14 179.6(5)
C11 C12 C13 C14 -0.7(4)
C12 C13 C14 N4 0.5(4)
C11 N4 C14 C13 -0.1(4)
B1 N4 C14 C13 178.5(4)
C18 N5 C15 C16 -1.1(5)
Rh1 N5 C15 C16 171.7(3)
N5 C15 C16 C17 -0.4(6)
C15 C16 C17 C19 1.2(6)
C15 N5 C18 N6 -177.5(3)
Rh1 N5 C18 N6 7.8(4)
C15 N5 C18 C19 2.1(5)
Rh1 N5 C18 C19 -172.6(3)
C21 N6 C18 N5 179.0(3)
B1 N6 C18 N5 11.0(5)
C21 N6 C18 C19 -0.7(4)
B1 N6 C18 C19 -168.6(3)
C16 C17 C19 C18 -0.3(5)
C16 C17 C19 C20 178.2(4)
N5 C18 C19 C17 -1.3(6)
N6 C18 C19 C17 178.3(3)
N5 C18 C19 C20 179.7(3)
N6 C18 C19 C20 -0.7(4)
C17 C19 C20 C21 -176.8(4)
C18 C19 C20 C21 1.8(4)
C19 C20 C21 N6 -2.3(4)
C18 N6 C21 C20 1.9(4)
B1 N6 C21 C20 165.5(4)
C22B Rh1 C22A C26A 5(7)
N5 Rh1 C22A C26A 15.4(8)
N1 Rh1 C22A C26A 180.0(9)
B1 Rh1 C22A C26A 98.8(8)
N3 Rh1 C22A C26A -157(10)
C22B Rh1 C22A C23A 112(8)
N5 Rh1 C22A C23A 122.6(6)
N1 Rh1 C22A C23A -72.8(6)
B1 Rh1 C22A C23A -153.9(6)
N3 Rh1 C22A C23A -49(11)
C26A C22A C23A C24A -52.1(8)
Rh1 C22A C23A C24A -173.2(6)
C26A C22A C23A C28A 51.4(8)
Rh1 C22A C23A C28A -69.6(7)
C28A C23A C24A C25A -52.0(10)
C22A C23A C24A C25A 51.8(10)
C23A C24A C25A C27A 30.4(12)
C23A C24A C25A C26A -31.0(12)
C23A C22A C26A C27A -31.3(8)
Rh1 C22A C26A C27A 81.3(8)
C23A C22A C26A C25A 31.9(11)
Rh1 C22A C26A C25A 144.5(9)
C24A C25A C26A C27A 100.3(11)
C27A C25A C26A C22A -101.2(9)
C24A C25A C26A C22A -0.9(14)
C22A C26A C27A C25A 99.9(8)
C22A C26A C27A C28A 0.2(8)
C25A C26A C27A C28A -99.8(8)
C24A C25A C27A C26A -98.8(11)
C24A C25A C27A C28A 2.0(13)
C26A C25A C27A C28A 100.8(7)
C26A C27A C28A C23A 31.3(7)
C25A C27A C28A C23A -33.1(10)
C24A C23A C28A C27A 52.9(7)
C22A C23A C28A C27A -51.0(7)
N5 Rh1 C22B C26B -170.8(15)
N1 Rh1 C22B C26B -6.3(14)
B1 Rh1 C22B C26B -88.2(14)
C22A Rh1 C22B C26B -2(7)
N3 Rh1 C22B C26B 171(6)
N5 Rh1 C22B C23B 74.3(12)
N1 Rh1 C22B C23B -121.2(13)
B1 Rh1 C22B C23B 156.8(12)
C22A Rh1 C22B C23B -117(9)
N3 Rh1 C22B C23B 56(8)
C26B C22B C23B C24B 47.5(17)
Rh1 C22B C23B C24B 176.0(13)
C26B C22B C23B C28B -56.9(14)
Rh1 C22B C23B C28B 71.5(13)
C28B C23B C24B C25B 49.8(19)
C22B C23B C24B C25B -52(2)
C23B C24B C25B C26B 33(2)
C23B C24B C25B C27B -30(2)
C24B C25B C26B C27B -101.7(15)
C24B C25B C26B C22B -4.4(19)
C27B C25B C26B C22B 97.3(14)
C23B C22B C26B C25B -25.5(17)
Rh1 C22B C26B C25B -151.5(11)
C23B C22B C26B C27B 38.6(15)
Rh1 C22B C26B C27B -87.5(13)
C25B C26B C27B C28B 98.7(10)
C22B C26B C27B C28B -5.6(13)
C22B C26B C27B C25B -104.2(12)
C26B C25B C27B C28B -98.9(10)
C24B C25B C27B C28B -1.0(17)
C24B C25B C27B C26B 97.9(15)
C26B C27B C28B C23B -30.3(10)
C25B C27B C28B C23B 31.0(11)
C24B C23B C28B C27B -51.4(14)
C22B C23B C28B C27B 55.5(11)
N11 Rh2 B2 N8 148.7(3)
C51A Rh2 B2 N8 56.1(3)
N7 Rh2 B2 N8 -25.0(2)
C51B Rh2 B2 N8 66.9(4)
N9 Rh2 B2 N8 -121.0(3)
N11 Rh2 B2 N12 20.7(2)
C51A Rh2 B2 N12 -71.9(3)
N7 Rh2 B2 N12 -153.0(3)
C51B Rh2 B2 N12 -61.1(4)
N9 Rh2 B2 N12 111.0(2)
N11 Rh2 B2 N10 -96.6(2)
C51A Rh2 B2 N10 170.8(3)
N7 Rh2 B2 N10 89.7(2)
C51B Rh2 B2 N10 -178.4(4)
N9 Rh2 B2 N10 -6.3(2)
N11 Rh2 N7 C30 170.8(4)
B2 Rh2 N7 C30 -166.4(4)
C51A Rh2 N7 C30 95.8(5)
C51B Rh2 N7 C30 100.8(6)
N9 Rh2 N7 C30 -82.1(4)
N11 Rh2 N7 C33 -4.3(6)
B2 Rh2 N7 C33 18.5(3)
C51A Rh2 N7 C33 -79.4(4)
C51B Rh2 N7 C33 -74.4(5)
N9 Rh2 N7 C33 102.7(2)
N12 B2 N8 C33 147.7(3)
N10 B2 N8 C33 -81.8(4)
Rh2 B2 N8 C33 29.6(4)
N12 B2 N8 C36 -60.1(6)
N10 B2 N8 C36 70.4(5)
Rh2 B2 N8 C36 -178.2(4)
N11 Rh2 N9 C37 -92.3(4)
B2 Rh2 N9 C37 -175.6(4)
C51A Rh2 N9 C37 65(6)
N7 Rh2 N9 C37 103.3(4)
C51B Rh2 N9 C37 -98(4)
N11 Rh2 N9 C40 88.2(2)
B2 Rh2 N9 C40 4.9(3)
C51A Rh2 N9 C40 -114(6)
N7 Rh2 N9 C40 -76.3(2)
C51B Rh2 N9 C40 82(4)
N8 B2 N10 C40 120.1(3)
N12 B2 N10 C40 -104.7(4)
Rh2 B2 N10 C40 8.0(4)
N8 B2 N10 C43 -61.5(5)
N12 B2 N10 C43 73.7(5)
Rh2 B2 N10 C43 -173.7(3)
B2 Rh2 N11 C44 170.9(4)
C51A Rh2 N11 C44 -92.9(5)
N7 Rh2 N11 C44 -166.4(4)
C51B Rh2 N11 C44 -95.0(6)
N9 Rh2 N11 C44 85.8(4)
B2 Rh2 N11 C47 -17.0(3)
C51A Rh2 N11 C47 79.2(4)
N7 Rh2 N11 C47 5.7(6)
C51B Rh2 N11 C47 77.1(6)
N9 Rh2 N11 C47 -102.1(2)
N8 B2 N12 C47 -141.2(3)
N10 B2 N12 C47 89.4(4)
Rh2 B2 N12 C47 -22.8(4)
N8 B2 N12 C50 55.3(6)
N10 B2 N12 C50 -74.2(5)
Rh2 B2 N12 C50 173.6(4)
C33 N7 C30 C31 -0.1(5)
Rh2 N7 C30 C31 -175.0(3)
N7 C30 C31 C32 1.0(6)
C30 C31 C32 C34 -0.8(6)
C30 N7 C33 N8 177.7(3)
Rh2 N7 C33 N8 -6.0(4)
C30 N7 C33 C34 -1.0(6)
Rh2 N7 C33 C34 175.3(3)
C36 N8 C33 N7 -177.4(3)
B2 N8 C33 N7 -16.5(5)
C36 N8 C33 C34 1.5(4)
B2 N8 C33 C34 162.3(3)
C31 C32 C34 C33 -0.1(5)
C31 C32 C34 C35 -175.9(4)
N7 C33 C34 C32 1.1(6)
N8 C33 C34 C32 -177.7(3)
N7 C33 C34 C35 178.2(4)
N8 C33 C34 C35 -0.5(4)
C32 C34 C35 C36 175.4(4)
C33 C34 C35 C36 -0.7(4)
C34 C35 C36 N8 1.6(4)
C33 N8 C36 C35 -1.9(4)
B2 N8 C36 C35 -155.5(4)
C40 N9 C37 C38 2.0(5)
Rh2 N9 C37 C38 -177.5(3)
N9 C37 C38 C39 0.4(6)
C37 C38 C39 C41 -1.4(6)
C37 N9 C40 N10 178.8(3)
Rh2 N9 C40 N10 -1.6(4)
C37 N9 C40 C41 -3.6(5)
Rh2 N9 C40 C41 176.1(3)
C43 N10 C40 N9 176.7(3)
B2 N10 C40 N9 -4.5(5)
C43 N10 C40 C41 -1.2(4)
B2 N10 C40 C41 177.5(3)
C38 C39 C41 C40 0.1(5)
C38 C39 C41 C42 178.4(5)
N9 C40 C41 C39 2.6(6)
N10 C40 C41 C39 -179.5(3)
N9 C40 C41 C42 -176.2(4)
N10 C40 C41 C42 1.6(4)
C39 C41 C42 C43 -179.8(5)
C40 C41 C42 C43 -1.3(4)
C41 C42 C43 N10 0.6(4)
C40 N10 C43 C42 0.4(4)
B2 N10 C43 C42 -178.2(4)
C47 N11 C44 C45 -2.7(6)
Rh2 N11 C44 C45 169.1(3)
N11 C44 C45 C46 0.8(6)
C44 C45 C46 C48 1.4(6)
C44 N11 C47 N12 -177.9(3)
Rh2 N11 C47 N12 8.3(4)
C44 N11 C47 C48 2.6(6)
Rh2 N11 C47 C48 -171.2(3)
C50 N12 C47 N11 179.4(3)
B2 N12 C47 N11 10.5(5)
C50 N12 C47 C48 -1.0(4)
B2 N12 C47 C48 -169.9(3)
C45 C46 C48 C47 -1.5(6)
C45 C46 C48 C49 178.1(5)
N11 C47 C48 C46 -0.5(6)
N12 C47 C48 C46 179.9(3)
N11 C47 C48 C49 179.8(4)
N12 C47 C48 C49 0.2(4)
C46 C48 C49 C50 -178.9(5)
C47 C48 C49 C50 0.7(4)
C48 C49 C50 N12 -1.4(5)
C47 N12 C50 C49 1.5(4)
B2 N12 C50 C49 166.1(4)
N11 Rh2 C51A C55A 1.3(8)
B2 Rh2 C51A C55A 84.9(8)
N7 Rh2 C51A C55A 165.6(8)
C51B Rh2 C51A C55A 12(3)
N9 Rh2 C51A C55A -156(5)
N11 Rh2 C51A C52A 107.8(6)
B2 Rh2 C51A C52A -168.6(6)
N7 Rh2 C51A C52A -88.0(6)
C51B Rh2 C51A C52A 118(4)
N9 Rh2 C51A C52A -50(6)
C55A C51A C52A C53A 54.3(10)
Rh2 C51A C52A C53A -65.9(8)
C55A C51A C52A C57A -50.7(10)
Rh2 C51A C52A C57A -170.8(6)
C51A C52A C53A C54A -54.8(10)
C57A C52A C53A C54A 52.3(10)
C52A C53A C54A C55A 32.8(9)
C52A C53A C54A C56A -30.4(13)
C53A C54A C55A C51A 0.1(9)
C56A C54A C55A C51A 101.0(11)
C53A C54A C55A C56A -100.9(11)
C52A C51A C55A C54A -32.4(9)
Rh2 C51A C55A C54A 81.9(8)
C52A C51A C55A C56A 31.4(12)
Rh2 C51A C55A C56A 145.7(9)
C54A C55A C56A C57A 98.0(12)
C51A C55A C56A C57A -2.2(15)
C51A C55A C56A C54A -100.3(9)
C55A C54A C56A C57A -101.0(15)
C53A C54A C56A C57A -2.4(16)
C53A C54A C56A C55A 98.7(9)
C55A C56A C57A C52A -28.1(13)
C54A C56A C57A C52A 33.7(14)
C53A C52A C57A C56A -54.7(12)
C51A C52A C57A C56A 50.2(12)
N11 Rh2 C51B C55B 167.6(11)
B2 Rh2 C51B C55B -109.6(10)
C51A Rh2 C51B C55B -2(3)
N7 Rh2 C51B C55B -27.8(10)
N9 Rh2 C51B C55B 173(3)
N11 Rh2 C51B C52B 62.5(8)
B2 Rh2 C51B C52B 145.2(8)
C51A Rh2 C51B C52B -107(5)
N7 Rh2 C51B C52B -133.0(8)
N9 Rh2 C51B C52B 68(4)
C55B C51B C52B C53B -52.8(14)
Rh2 C51B C52B C53B 62.3(10)
C55B C51B C52B C57B 52.1(16)
Rh2 C51B C52B C57B 167.2(12)
C57B C52B C53B C54B -55.2(16)
C51B C52B C53B C54B 52.0(13)
C52B C53B C54B C55B -30.2(13)
C52B C53B C54B C56B 33.0(14)
C53B C54B C55B C51B -2.3(14)
C56B C54B C55B C51B -100.7(12)
C53B C54B C55B C56B 98.5(12)
C52B C51B C55B C54B 33.0(14)
Rh2 C51B C55B C54B -81.9(10)
C52B C51B C55B C56B -30.8(15)
Rh2 C51B C55B C56B -145.7(9)
C51B C55B C56B C54B 100.0(12)
C54B C55B C56B C57B -99.2(14)
C51B C55B C56B C57B 0.9(17)
C53B C54B C56B C55B -101.3(11)
C55B C54B C56B C57B 100.9(17)
C53B C54B C56B C57B -0.4(19)
C55B C56B C57B C52B 29.9(18)
C54B C56B C57B C52B -32(2)
C53B C52B C57B C56B 53.9(17)
C51B C52B C57B C56B -51.3(17)
